data_7204593
loop_
_publ_author_name
'Mukai, Kazuo'
'Jinno, Syunsuke'
'Shimobe, Yasuo'
'Azuma, Nagao'
'Taniguchi, Masateru'
'Misaki, Yohji'
'Tanaka, Kazuyoshi'
'Inoue, Katsuya'
'Hosokoshi, Yuko'

_publ_section_title
;
 Genuine organic magnetic semiconductors: electrical and magnetic
 properties of the TCNQ and iodide salts of
 methylpyridinium-substituted verdazyl radicals
;
_journal_issue 7
_journal_name_full 'Journal of Materials Chemistry'
_journal_page_first 1614
_journal_paper_doi 10.1039/b300029j
_journal_volume 13
_journal_year 2003
_chemical_formula_sum 'C20 H19 I N5'
_chemical_formula_weight 456.31
_space_group_IT_number 2
_symmetry_cell_setting triclinic
_symmetry_Int_Tables_number 2
_symmetry_space_group_name_Hall '-P 1'
_symmetry_space_group_name_H-M 'P -1'
_audit_creation_date 'Tue Apr  2 16:51:59 2002'
_audit_creation_method 'by teXsan'
_cell_angle_alpha 96.493(9)
_cell_angle_beta 91.11(1)
_cell_angle_gamma 76.89(1)
_cell_formula_units_Z 2
_cell_length_a 8.703(2)
_cell_length_b 13.522(1)
_cell_length_c 8.3084(7)
_cell_measurement_reflns_used 25
_cell_measurement_temperature 298.2
_cell_measurement_theta_max 25.95
_cell_measurement_theta_min 25.50
_cell_volume 946.1(2)
_computing_cell_refinement 'MSC/AFC Diffractometer Control'
_computing_data_collection 'MSC/AFC Diffractometer Control'
_computing_data_reduction 'teXsan Ver. 1.11'
_computing_publication_material 'teXsan Ver. 1.11'
_computing_structure_refinement 'teXsan Ver. 1.10'
_computing_structure_solution SIR92
_diffrn_measured_fraction_theta_full 1.0760
_diffrn_measured_fraction_theta_max 1.0760
_diffrn_measurement_device_type 'Rigaku AFC5R'
_diffrn_measurement_method \w-2\q
_diffrn_radiation_type 'Cu K\a'
_diffrn_radiation_wavelength 1.5418
_diffrn_reflns_av_R_equivalents 0.024
_diffrn_reflns_limit_h_max 9
_diffrn_reflns_limit_h_min 0
_diffrn_reflns_limit_k_max 15
_diffrn_reflns_limit_k_min -15
_diffrn_reflns_limit_l_max 9
_diffrn_reflns_limit_l_min -9
_diffrn_reflns_number 3166
_diffrn_reflns_theta_full 61.61
_diffrn_reflns_theta_max 61.61
_diffrn_standards_decay_% 1.12
_diffrn_standards_interval_count 150
_diffrn_standards_number 3
_exptl_absorpt_coefficient_mu 13.526
_exptl_absorpt_correction_T_max 0.997
_exptl_absorpt_correction_T_min 0.486
_exptl_absorpt_correction_type psi-scan
_exptl_absorpt_process_details '(North, Phillips & Mathews,1968)'
_exptl_crystal_colour dark-violet
_exptl_crystal_density_diffrn 1.602
_exptl_crystal_density_method 'not measured'
_exptl_crystal_description prismatic
_exptl_crystal_size_max 0.350
_exptl_crystal_size_mid 0.150
_exptl_crystal_size_min 0.130
_refine_diff_density_max 1.21
_refine_diff_density_min -1.03
_refine_ls_extinction_coef 0.17(1)
_refine_ls_extinction_method 'Zachariasen(1967) type 2 Gaussian isotropic'
_refine_ls_goodness_of_fit_ref 1.383
_refine_ls_hydrogen_treatment noref
_refine_ls_number_parameters 236
_refine_ls_number_reflns 3156
_refine_ls_R_factor_gt 0.0409
_refine_ls_shift/su_max 0.0003
_refine_ls_structure_factor_coef Fsqd
_refine_ls_weighting_details 'w =3D 1/[\s^2^(Fo^2^) + (0.07400(Max(Fo^2^,0) + 2Fc^2^)/3)^2^]'
_refine_ls_weighting_scheme calc
_refine_ls_wR_factor_ref 0.1265
_reflns_number_gt 2944
_reflns_number_total 3166
_reflns_threshold_expression F^2^>2.0\s(F^2^)
_cod_data_source_file b300029j.txt
_cod_data_source_block '[p-MePyDV]I_99-10-20_Cu-ta'
_cod_original_cell_volume 946.2(2)
_cod_original_formula_sum 'C20 H19 I N5 '
_cod_database_code 7204593

loop_
_symmetry_equiv_pos_as_xyz
x,y,z
-x,-y,-z

loop_
_atom_site_label
_atom_site_type_symbol
_atom_site_fract_x
_atom_site_fract_y
_atom_site_fract_z
_atom_site_U_iso_or_equiv
_atom_site_adp_type
_atom_site_occupancy
_atom_site_calc_flag
_atom_site_refinement_flags
_atom_site_disorder_assembly
_atom_site_disorder_group
I I 0.25399(4) 0.46592(2) 0.20640(4) 0.0637(1) Uani 1.00 d . . .
N(1) N 0.5580(4) 0.0836(3) 0.1957(5) 0.0412(9) Uani 1.00 d . . .
N(2) N 0.6081(4) -0.0180(2) 0.2011(4) 0.0383(9) Uani 1.00 d . . .
N(3) N 0.3722(4) -0.0151(2) 0.3479(4) 0.0372(9) Uani 1.00 d . . .
N(4) N 0.3276(4) 0.0859(2) 0.3369(4) 0.0359(8) Uani 1.00 d . . .
N(5) N 0.6619(5) -0.3790(3) 0.2917(5) 0.047(1) Uani 1.00 d . . .
C(1) C 0.5070(4) -0.0611(3) 0.2701(5) 0.0335(10) Uani 1.00 d . . .
C(2) C 0.3893(5) 0.1257(4) 0.2043(6) 0.048(1) Uani 1.00 d . . .
C(3) C 0.6654(5) 0.1360(3) 0.1408(5) 0.038(1) Uani 1.00 d . . .
C(4) C 0.8248(6) 0.0912(4) 0.1370(6) 0.050(1) Uani 1.00 d . . .
C(5) C 0.9305(6) 0.1433(5) 0.0856(7) 0.060(2) Uani 1.00 d . . .
C(6) C 0.8788(7) 0.2392(4) 0.0352(7) 0.062(2) Uani 1.00 d . . .
C(7) C 0.7205(7) 0.2829(4) 0.0372(6) 0.054(1) Uani 1.00 d . . .
C(8) C 0.6129(6) 0.2333(3) 0.0920(6) 0.046(1) Uani 1.00 d . . .
C(9) C 0.5597(5) -0.1724(3) 0.2779(5) 0.037(1) Uani 1.00 d . . .
C(10) C 0.4758(5) -0.2244(3) 0.3654(6) 0.047(1) Uani 1.00 d . . .
C(11) C 0.5279(6) -0.3270(4) 0.3702(7) 0.053(1) Uani 1.00 d . . .
C(12) C 0.7454(5) -0.3307(3) 0.2093(5) 0.042(1) Uani 1.00 d . . .
C(13) C 0.6970(5) -0.2277(3) 0.1994(5) 0.040(1) Uani 1.00 d . . .
C(14) C 0.7137(8) -0.4898(4) 0.2994(8) 0.068(2) Uani 1.00 d . . .
C(15) C 0.1909(4) 0.1409(3) 0.4234(5) 0.0329(9) Uani 1.00 d . . .
C(16) C 0.1354(5) 0.2450(3) 0.4095(5) 0.041(1) Uani 1.00 d . . .
C(17) C 0.0046(5) 0.2991(3) 0.5009(6) 0.048(1) Uani 1.00 d . . .
C(18) C -0.0711(5) 0.2511(4) 0.6015(6) 0.049(1) Uani 1.00 d . . .
C(19) C -0.0170(5) 0.1481(4) 0.6118(6) 0.047(1) Uani 1.00 d . . .
C(20) C 0.1141(5) 0.0928(3) 0.5230(5) 0.039(1) Uani 1.00 d . . .
H(1) H 0.3687 0.1981 0.2228 0.0581 Uiso 1.00 calc=20 . . .
H(2) H 0.3414 0.1059 0.1058 0.0581 Uiso 1.00 calc=20 . . .
H(3) H 0.8613 0.0248 0.1697 0.0597 Uiso 1.00 calc=20 . . .
H(4) H 1.0402 0.1128 0.0848 0.0721 Uiso 1.00 calc=20 . . .
H(5) H 0.9523 0.2745 -0.0004 0.0741 Uiso 1.00 calc=20 . . .
H(6) H 0.6843 0.3482 0.0005 0.0647 Uiso 1.00 calc=20 . . .
H(7) H 0.5038 0.2652 0.0964 0.0550 Uiso 1.00 calc=20 . . .
H(8) H 0.3823 -0.1885 0.4220 0.0559 Uiso 1.00 calc=20 . . .
H(9) H 0.4694 -0.3624 0.4292 0.0639 Uiso 1.00 calc=20 . . .
H(10) H 0.8401 -0.3680 0.1563 0.0509 Uiso 1.00 calc=20 . . .
H(11) H 0.7574 -0.1943 0.1389 0.0482 Uiso 1.00 calc=20 . . .
H(12) H 0.8072 -0.5158 0.2367 0.0811 Uiso 1.00 calc=20 . . .
H(13) H 0.6333 -0.5225 0.2576 0.0811 Uiso 1.00 calc=20 . . .
H(14) H 0.7341 -0.5026 0.4087 0.0811 Uiso 1.00 calc=20 . . .
H(15) H 0.1862 0.2783 0.3388 0.0498 Uiso 1.00 calc=20 . . .
H(16) H -0.0330 0.3701 0.4937 0.0575 Uiso 1.00 calc=20 . . .
H(17) H -0.1601 0.2887 0.6635 0.0593 Uiso 1.00 calc=20 . . .
H(18) H -0.0698 0.1146 0.6802 0.0563 Uiso 1.00 calc=20 . . .
H(19) H 0.1507 0.0217 0.5309 0.0465 Uiso 1.00 calc=20 . . .

loop_
_atom_site_aniso_label
_atom_site_aniso_U_11
_atom_site_aniso_U_22
_atom_site_aniso_U_33
_atom_site_aniso_U_12
_atom_site_aniso_U_13
_atom_site_aniso_U_23
I 0.0895(3) 0.0287(2) 0.0711(3) -0.0099(2) 0.0163(2) 0.0026(2)
N(1) 0.038(2) 0.023(2) 0.062(2) -0.002(1) 0.005(2) 0.010(2)
N(2) 0.039(2) 0.022(2) 0.053(2) -0.003(1) 0.001(1) 0.004(1)
N(3) 0.037(2) 0.020(2) 0.054(2) -0.005(1) 0.000(1) 0.004(1)
N(4) 0.034(2) 0.022(2) 0.051(2) -0.002(1) 0.005(1) 0.004(1)
N(5) 0.055(2) 0.019(2) 0.063(2) -0.004(2) -0.010(2) 0.000(2)
C(1) 0.034(2) 0.021(2) 0.043(2) -0.004(2) -0.004(2) 0.002(2)
C(2) 0.040(2) 0.036(2) 0.065(3) 0.006(2) 0.013(2) 0.017(2)
C(3) 0.045(2) 0.026(2) 0.043(2) -0.011(2) 0.001(2) 0.001(2)
C(4) 0.047(2) 0.038(2) 0.065(3) -0.009(2) 0.004(2) 0.011(2)
C(5) 0.044(3) 0.066(4) 0.074(3) -0.018(2) 0.007(2) 0.009(3)
C(6) 0.069(3) 0.051(3) 0.073(3) -0.033(3) 0.016(3) 0.000(3)
C(7) 0.078(3) 0.032(2) 0.058(3) -0.023(2) 0.004(2) 0.006(2)
C(8) 0.052(2) 0.024(2) 0.061(3) -0.008(2) 0.002(2) 0.005(2)
C(9) 0.033(2) 0.026(2) 0.053(2) -0.008(2) -0.007(2) -0.002(2)
C(10) 0.038(2) 0.026(2) 0.075(3) -0.006(2) 0.003(2) 0.004(2)
C(11) 0.049(3) 0.030(2) 0.084(3) -0.015(2) 0.001(2) 0.007(2)
C(12) 0.045(2) 0.031(2) 0.046(2) -0.003(2) -0.004(2) -0.003(2)
C(13) 0.043(2) 0.027(2) 0.048(2) -0.005(2) -0.003(2) 0.000(2)
C(14) 0.086(4) 0.022(2) 0.089(4) -0.001(2) -0.005(3) 0.004(2)
C(15) 0.032(2) 0.022(2) 0.044(2) -0.005(2) -0.004(2) 0.000(2)
C(16) 0.043(2) 0.025(2) 0.056(2) -0.003(2) 0.004(2) 0.007(2)
C(17) 0.045(2) 0.025(2) 0.068(3) 0.005(2) -0.001(2) 0.001(2)
C(18) 0.034(2) 0.037(2) 0.073(3) -0.003(2) 0.004(2) -0.005(2)
C(19) 0.038(2) 0.039(2) 0.066(3) -0.013(2) 0.007(2) 0.005(2)
C(20) 0.040(2) 0.021(2) 0.056(2) -0.009(2) -0.001(2) 0.001(2)

loop_
_atom_type_symbol
_atom_type_description
_atom_type_scat_dispersion_real
_atom_type_scat_dispersion_imag
_atom_type_scat_source
C C 0.018 0.009
;International Tables for Crystallography
(1992, Vol. C, Tables 4.2.6.8 and 6.1.1.1)
;
H H 0.000 0.000
;International Tables for Crystallography
(1992, Vol. C, Table 6.1.1.2)
;
N N 0.031 0.018
;International Tables for Crystallography
(1992, Vol. C, Tables 4.2.6.8 and 6.1.1.1)
;
I I -0.326 6.836
;International Tables for Crystallography
(1992, Vol. C, Tables 4.2.6.8 and 6.1.1.1)
;

loop_
_geom_angle_atom_site_label_1
_geom_angle_atom_site_label_2
_geom_angle_atom_site_label_3
_geom_angle
_geom_angle_site_symmetry_1
_geom_angle_site_symmetry_2
_geom_angle_site_symmetry_3
_geom_angle_publ_flag
N(2) N(1) C(2) 117.3(3) . . . yes
N(2) N(1) C(3) 117.6(3) . . . yes
C(2) N(1) C(3) 122.9(3) . . . yes
N(1) N(2) C(1) 114.6(3) . . . yes
N(4) N(3) C(1) 114.1(3) . . . yes
N(3) N(4) C(2) 118.1(3) . . . yes
N(3) N(4) C(15) 117.5(3) . . . yes
C(2) N(4) C(15) 121.6(3) . . . yes
C(11) N(5) C(12) 120.4(4) . . . yes
C(11) N(5) C(14) 119.1(4) . . . yes
C(12) N(5) C(14) 120.5(4) . . . yes
N(2) C(1) N(3) 128.1(4) . . . yes
N(2) C(1) C(9) 115.5(3) . . . yes
N(3) C(1) C(9) 115.9(4) . . . yes
N(1) C(2) N(4) 107.7(3) . . . yes
N(1) C(3) C(4) 119.6(4) . . . yes
N(1) C(3) C(8) 120.7(4) . . . yes
C(4) C(3) C(8) 119.7(4) . . . yes
C(3) C(4) C(5) 119.7(4) . . . yes
C(4) C(5) C(6) 120.8(5) . . . yes
C(5) C(6) C(7) 119.3(4) . . . yes
C(6) C(7) C(8) 120.8(5) . . . yes
C(3) C(8) C(7) 119.6(4) . . . yes
C(1) C(9) C(10) 121.4(4) . . . yes
C(1) C(9) C(13) 120.6(4) . . . yes
C(10) C(9) C(13) 118.0(4) . . . yes
C(9) C(10) C(11) 119.9(4) . . . yes
N(5) C(11) C(10) 120.8(4) . . . yes
N(5) C(12) C(13) 121.0(4) . . . yes
C(9) C(13) C(12) 119.9(4) . . . yes
N(4) C(15) C(16) 119.6(4) . . . yes
N(4) C(15) C(20) 120.2(4) . . . yes
C(16) C(15) C(20) 120.1(4) . . . yes
C(15) C(16) C(17) 118.9(4) . . . yes
C(16) C(17) C(18) 120.9(4) . . . yes
C(17) C(18) C(19) 119.6(4) . . . yes
C(18) C(19) C(20) 120.6(4) . . . yes
C(15) C(20) C(19) 119.9(4) . . . yes

loop_
_geom_bond_atom_site_label_1
_geom_bond_atom_site_label_2
_geom_bond_distance
_geom_bond_site_symmetry_1
_geom_bond_site_symmetry_2
_geom_bond_publ_flag
N(1) N(2) 1.349(5) . . yes
N(1) C(2) 1.450(6) . . yes
N(1) C(3) 1.405(5) . . yes
N(2) C(1) 1.330(5) . . yes
N(3) N(4) 1.345(5) . . yes
N(3) C(1) 1.337(5) . . yes
N(4) C(2) 1.442(6) . . yes
N(4) C(15) 1.413(5) . . yes
N(5) C(11) 1.354(6) . . yes
N(5) C(12) 1.327(6) . . yes
N(5) C(14) 1.472(6) . . yes
C(1) C(9) 1.479(6) . . yes
C(3) C(4) 1.381(7) . . yes
C(3) C(8) 1.394(6) . . yes
C(4) C(5) 1.380(7) . . yes
C(5) C(6) 1.383(8) . . yes
C(6) C(7) 1.370(8) . . yes
C(7) C(8) 1.380(7) . . yes
C(9) C(10) 1.387(6) . . yes
C(9) C(13) 1.388(6) . . yes
C(10) C(11) 1.363(6) . . yes
C(12) C(13) 1.372(6) . . yes
C(15) C(16) 1.398(6) . . yes
C(15) C(20) 1.377(6) . . yes
C(16) C(17) 1.393(6) . . yes
C(17) C(18) 1.375(7) . . yes
C(18) C(19) 1.377(7) . . yes
C(19) C(20) 1.388(6) . . yes

loop_
_geom_contact_atom_site_label_1
_geom_contact_atom_site_label_2
_geom_contact_distance
_geom_contact_site_symmetry_1
_geom_contact_site_symmetry_2
_geom_contact_publ_flag
N(2) C(20) 3.365(5) . 2_656 ?
N(2) C(2) 3.513(6) . 2_655 ?
N(3) N(3) 3.387(7) . 2_656 ?
N(3) C(1) 3.444(5) . 2_656 ?
N(4) C(9) 3.482(5) . 2_656 ?
N(4) C(1) 3.562(5) . 2_656 ?
N(4) C(10) 3.576(6) . 2_656 ?
N(5) C(16) 3.580(6) . 2_656 ?
C(5) C(16) 3.522(7) . 1_655 ?
C(5) C(15) 3.571(7) . 1_655 ?
C(7) C(14) 3.550(7) . 1_565 ?
C(8) C(9) 3.492(6) . 2_655 ?
C(8) C(13) 3.598(6) . 2_655 ?
C(9) C(15) 3.320(5) . 2_656 ?
C(9) C(20) 3.572(5) . 2_656 ?
C(12) C(17) 3.271(6) . 2_656 ?
C(12) C(16) 3.470(6) . 2_656 ?
C(12) C(18) 3.535(6) . 2_656 ?
C(13) C(20) 3.408(6) . 2_656 ?
C(13) C(15) 3.423(6) . 2_656 ?
C(13) C(19) 3.491(6) . 2_656 ?
C(13) C(16) 3.546(6) . 2_656 ?
C(13) C(18) 3.589(6) . 2_656 ?
C(20) C(20) 3.520(8) . 2_556 ?

loop_
_geom_torsion_atom_site_label_1
_geom_torsion_atom_site_label_2
_geom_torsion_atom_site_label_3
_geom_torsion_atom_site_label_4
_geom_torsion
_geom_torsion_site_symmetry_1
_geom_torsion_site_symmetry_2
_geom_torsion_site_symmetry_3
_geom_torsion_site_symmetry_4
_geom_torsion_publ_flag
N(1) N(2) C(1) N(3) -7.4(6) . . . . yes
N(1) N(2) C(1) C(9) -179.8(3) . . . . yes
N(1) C(2) N(4) N(3) -47.5(5) . . . . yes
N(1) C(2) N(4) C(15) 151.8(3) . . . . yes
N(1) C(3) C(4) C(5) -178.9(4) . . . . yes
N(1) C(3) C(8) C(7) -179.5(4) . . . . yes
N(2) N(1) C(2) N(4) 47.9(5) . . . . yes
N(2) N(1) C(3) C(4) -17.6(6) . . . . yes
N(2) N(1) C(3) C(8) 163.2(4) . . . . yes
N(2) C(1) N(3) N(4) 8.2(6) . . . . yes
N(2) C(1) C(9) C(10) 171.3(4) . . . . yes
N(2) C(1) C(9) C(13) -7.6(5) . . . . yes
N(3) N(4) C(15) C(16) -176.8(4) . . . . yes
N(3) N(4) C(15) C(20) 4.2(5) . . . . yes
N(3) C(1) C(9) C(10) -2.0(6) . . . . yes
N(3) C(1) C(9) C(13) 179.1(4) . . . . yes
N(4) N(3) C(1) C(9) -179.5(3) . . . . yes
N(4) C(2) N(1) C(3) -149.3(4) . . . . yes
N(4) C(15) C(16) C(17) -177.3(4) . . . . yes
N(4) C(15) C(20) C(19) 177.8(4) . . . . yes
N(5) C(11) C(10) C(9) 0.7(7) . . . . yes
N(5) C(12) C(13) C(9) 0.7(6) . . . . yes
C(1) N(2) N(1) C(2) -23.0(5) . . . . yes
C(1) N(2) N(1) C(3) 173.2(4) . . . . yes
C(1) N(3) N(4) C(2) 21.9(5) . . . . yes
C(1) N(3) N(4) C(15) -176.6(3) . . . . yes
C(1) C(9) C(10) C(11) -179.9(4) . . . . yes
C(1) C(9) C(13) C(12) 179.2(4) . . . . yes
C(2) N(1) C(3) C(4) 179.6(4) . . . . yes
C(2) N(1) C(3) C(8) 0.4(6) . . . . yes
C(2) N(4) C(15) C(16) -16.0(6) . . . . yes
C(2) N(4) C(15) C(20) 165.1(4) . . . . yes
C(3) C(4) C(5) C(6) -1.0(8) . . . . yes
C(3) C(8) C(7) C(6) -2.2(7) . . . . yes
C(4) C(3) C(8) C(7) 1.3(7) . . . . yes
C(4) C(5) C(6) C(7) 0.2(8) . . . . yes
C(5) C(4) C(3) C(8) 0.2(7) . . . . yes
C(5) C(6) C(7) C(8) 1.4(8) . . . . yes
C(10) C(9) C(13) C(12) 0.3(6) . . . . yes
C(10) C(11) N(5) C(12) 0.3(7) . . . . yes
C(10) C(11) N(5) C(14) -179.8(5) . . . . yes
C(11) N(5) C(12) C(13) -1.0(6) . . . . yes
C(11) C(10) C(9) C(13) -1.0(7) . . . . yes
C(13) C(12) N(5) C(14) 179.0(4) . . . . yes
C(15) C(16) C(17) C(18) -1.1(7) . . . . yes
C(15) C(20) C(19) C(18) -0.1(7) . . . . yes
C(16) C(15) C(20) C(19) -1.1(6) . . . . yes
C(16) C(17) C(18) C(19) -0.1(7) . . . . yes
C(17) C(16) C(15) C(20) 1.7(6) . . . . yes
C(17) C(18) C(19) C(20) 0.7(7) . . . . yes
C(17) C(18) C(19) C(20) 0.7(7) . . . . yes
